data_7017437
loop_
_publ_author_name
'Taouss, Christina'
'Jones, Peter G.'

_publ_section_title
;
 Halogenation of (phosphine chalcogenide)gold(i) halides; some unexpected
 products.
;
_journal_issue 44
_journal_name_full 'Dalton transactions (Cambridge, England : 2003)'
_journal_page_first 11687
_journal_page_last 11689
_journal_paper_doi 10.1039/c1dt11476j
_journal_volume 40
_journal_year 2011
_chemical_formula_sum 'C74 H58 Au2 Cl20 P4 Se2'
_chemical_formula_weight 2331.94
_chemical_name_systematic
;
?
;
_space_group_IT_number 2
_symmetry_cell_setting triclinic
_symmetry_space_group_name_Hall '-P 1'
_symmetry_space_group_name_H-M 'P -1'
_atom_sites_solution_hydrogens geom
_atom_sites_solution_primary direct
_atom_sites_solution_secondary difmap
_audit_creation_method SHELXL-97
_cell_angle_alpha 95.70(3)
_cell_angle_beta 97.32(3)
_cell_angle_gamma 95.08(3)
_cell_formula_units_Z 1
_cell_length_a 9.974(2)
_cell_length_b 13.760(3)
_cell_length_c 15.679(3)
_cell_measurement_reflns_used 3323
_cell_measurement_temperature 100(2)
_cell_measurement_theta_max 29.2925
_cell_measurement_theta_min 2.0968
_cell_volume 2112.5(8)
_computing_cell_refinement
;
CrysAlisPro, Agilent Technologies,
Version 1.171.34.49 (release 20-01-2011 CrysAlis171 .NET)
(compiled Jan 20 2011,15:58:25)
;
_computing_data_collection
;
CrysAlisPro, Agilent Technologies,
Version 1.171.34.49 (release 20-01-2011 CrysAlis171 .NET)
(compiled Jan 20 2011,15:58:25)
;
_computing_data_reduction
;
CrysAlisPro, Agilent Technologies,
Version 1.171.34.49 (release 20-01-2011 CrysAlis171 .NET)
(compiled Jan 20 2011,15:58:25)
;
_computing_molecular_graphics 'Bruker XP'
_computing_publication_material SHELXL-97
_computing_structure_refinement 'SHELXL-97 (Sheldrick, 1997)'
_computing_structure_solution 'SHELXS-97 (Sheldrick, 1990)'
_diffrn_ambient_temperature 100(2)
_diffrn_detector_area_resol_mean 16.1419
_diffrn_measured_fraction_theta_full 0.999
_diffrn_measured_fraction_theta_max 0.999
_diffrn_measurement_device_type 'Xcalibur, Eos'
_diffrn_measurement_method '\w scans'
_diffrn_radiation_monochromator graphite
_diffrn_radiation_source 'fine-focus sealed tube'
_diffrn_radiation_type MoK\a
_diffrn_radiation_wavelength 0.71073
_diffrn_reflns_av_R_equivalents 0.1858
_diffrn_reflns_av_sigmaI/netI 0.1100
_diffrn_reflns_limit_h_max 11
_diffrn_reflns_limit_h_min -11
_diffrn_reflns_limit_k_max 16
_diffrn_reflns_limit_k_min -16
_diffrn_reflns_limit_l_max 18
_diffrn_reflns_limit_l_min -18
_diffrn_reflns_number 68021
_diffrn_reflns_theta_full 25.03
_diffrn_reflns_theta_max 25.03
_diffrn_reflns_theta_min 2.10
_exptl_absorpt_coefficient_mu 5.080
_exptl_absorpt_correction_T_max 1.00000
_exptl_absorpt_correction_T_min 0.74308
_exptl_absorpt_correction_type multi-scan
_exptl_absorpt_process_details
;
CrysAlisPro, Agilent Technologies,
Version 1.171.34.49 (release 20-01-2011 CrysAlis171 .NET)
(compiled Jan 20 2011,15:58:25)
;
_exptl_crystal_colour 'dichroic red-yellow'
_exptl_crystal_density_diffrn 1.833
_exptl_crystal_density_method 'not measured'
_exptl_crystal_description needle
_exptl_crystal_F_000 1128
_exptl_crystal_size_max 0.20
_exptl_crystal_size_mid 0.02
_exptl_crystal_size_min 0.01
_refine_diff_density_max 3.550
_refine_diff_density_min -1.722
_refine_diff_density_rms 0.243
_refine_ls_extinction_method none
_refine_ls_goodness_of_fit_ref 1.042
_refine_ls_hydrogen_treatment riding
_refine_ls_matrix_type full
_refine_ls_number_parameters 460
_refine_ls_number_reflns 7450
_refine_ls_number_restraints 222
_refine_ls_restrained_S_all 1.031
_refine_ls_R_factor_all 0.1069
_refine_ls_R_factor_gt 0.0687
_refine_ls_shift/su_max 0.001
_refine_ls_shift/su_mean 0.000
_refine_ls_structure_factor_coef Fsqd
_refine_ls_weighting_details 'calc w=1/[\s^2^(Fo^2^)+(0.0759P)^2^+5.2575P] where P=(Fo^2^+2Fc^2^)/3'
_refine_ls_weighting_scheme calc
_refine_ls_wR_factor_gt 0.1491
_refine_ls_wR_factor_ref 0.1695
_reflns_number_gt 5234
_reflns_number_total 7450
_reflns_threshold_expression >2sigma(I)
_cod_data_source_file c1dt11476j.txt
_cod_data_source_block nevada
_cod_original_cell_volume 2112.5(7)
_cod_database_code 7017437

loop_
_symmetry_equiv_pos_as_xyz
'x, y, z'
'-x, -y, -z'

loop_
_atom_site_label
_atom_site_type_symbol
_atom_site_fract_x
_atom_site_fract_y
_atom_site_fract_z
_atom_site_U_iso_or_equiv
_atom_site_adp_type
_atom_site_occupancy
_atom_site_symmetry_multiplicity
_atom_site_calc_flag
_atom_site_refinement_flags
Au Au 0.54818(5) 0.59388(3) 0.59537(3) 0.01940(16) Uani 1 1 d .
Se Se 0.36533(11) 0.55052(8) 0.47461(7) 0.0199(3) Uani 1 1 d .
P1 P 0.7233(3) 0.6113(2) 0.71031(19) 0.0162(6) Uani 1 1 d .
P2 P 0.4640(3) 0.7304(2) 0.66338(19) 0.0151(6) Uani 1 1 d .
C1 C 0.7954(12) 0.7338(8) 0.7490(8) 0.026(3) Uani 1 1 d U
C2 C 0.9244(12) 0.7418(8) 0.7912(7) 0.022(3) Uani 1 1 d U
H2 H 0.9626 0.6831 0.8037 0.027 Uiso 1 1 calc R
C3 C 1.0052(12) 0.8323(8) 0.8176(7) 0.024(3) Uani 1 1 d U
H3 H 1.0936 0.8345 0.8490 0.028 Uiso 1 1 calc R
C4 C 0.9527(12) 0.9155(8) 0.7966(8) 0.027(3) Uani 1 1 d U
H4 H 1.0072 0.9765 0.8108 0.032 Uiso 1 1 calc R
C5 C 0.8214(12) 0.9136(9) 0.7550(8) 0.025(3) Uani 1 1 d U
C6 C 0.7723(12) 1.0044(8) 0.7357(8) 0.026(3) Uani 1 1 d U
H6 H 0.8317 1.0634 0.7496 0.031 Uiso 1 1 calc R
C7 C 0.6437(12) 1.0088(8) 0.6983(8) 0.027(3) Uani 1 1 d U
H7 H 0.6131 1.0701 0.6864 0.033 Uiso 1 1 calc R
C8 C 0.5562(12) 0.9226(8) 0.6772(7) 0.023(3) Uani 1 1 d U
H8 H 0.4657 0.9267 0.6513 0.028 Uiso 1 1 calc R
C9 C 0.5960(12) 0.8310(8) 0.6924(8) 0.023(3) Uani 1 1 d U
C10 C 0.7336(11) 0.8247(8) 0.7311(7) 0.018(3) Uani 1 1 d U
C11 C 0.8627(11) 0.5488(8) 0.6808(7) 0.021(3) Uani 1 1 d U
C12 C 0.9494(12) 0.5914(9) 0.6273(8) 0.027(3) Uani 1 1 d U
H12 H 0.9364 0.6552 0.6116 0.032 Uiso 1 1 calc R
C13 C 1.0525(13) 0.5431(9) 0.5973(8) 0.031(3) Uani 1 1 d U
H13 H 1.1089 0.5732 0.5608 0.037 Uiso 1 1 calc R
C14 C 1.0733(11) 0.4509(9) 0.6205(8) 0.026(3) Uani 1 1 d U
H14 H 1.1438 0.4172 0.5996 0.031 Uiso 1 1 calc R
C15 C 0.9921(12) 0.4076(9) 0.6738(8) 0.029(3) Uani 1 1 d U
H15 H 1.0092 0.3451 0.6911 0.034 Uiso 1 1 calc R
C16 C 0.8865(12) 0.4539(8) 0.7024(8) 0.024(3) Uani 1 1 d U
H16 H 0.8290 0.4216 0.7370 0.029 Uiso 1 1 calc R
C21 C 0.6631(12) 0.5486(8) 0.7972(8) 0.023(3) Uani 1 1 d U
C22 C 0.7170(12) 0.5771(9) 0.8830(8) 0.028(3) Uani 1 1 d U
H22 H 0.7838 0.6318 0.8983 0.034 Uiso 1 1 calc R
C23 C 0.6706(13) 0.5234(9) 0.9464(8) 0.031(3) Uani 1 1 d U
H23 H 0.7061 0.5426 1.0054 0.037 Uiso 1 1 calc R
C24 C 0.5769(12) 0.4454(8) 0.9261(7) 0.023(3) Uani 1 1 d U
H24 H 0.5479 0.4096 0.9704 0.027 Uiso 1 1 calc R
C25 C 0.5238(11) 0.4177(8) 0.8421(7) 0.017(2) Uani 1 1 d U
H25 H 0.4572 0.3627 0.8280 0.021 Uiso 1 1 calc R
C26 C 0.5667(11) 0.4697(8) 0.7756(8) 0.022(3) Uani 1 1 d U
H26 H 0.5294 0.4504 0.7169 0.027 Uiso 1 1 calc R
C31 C 0.3975(11) 0.7038(8) 0.7629(7) 0.020(3) Uani 1 1 d U
C32 C 0.3162(12) 0.6146(9) 0.7606(8) 0.028(3) Uani 1 1 d U
H32 H 0.3073 0.5672 0.7113 0.033 Uiso 1 1 calc R
C33 C 0.2502(13) 0.5958(10) 0.8288(8) 0.037(3) Uani 1 1 d U
H33 H 0.1939 0.5361 0.8271 0.044 Uiso 1 1 calc R
C34 C 0.2658(12) 0.6639(10) 0.8997(8) 0.032(3) Uani 1 1 d U
H34 H 0.2188 0.6510 0.9470 0.039 Uiso 1 1 calc R
C35 C 0.3492(13) 0.7522(9) 0.9045(8) 0.030(3) Uani 1 1 d U
H35 H 0.3608 0.7981 0.9550 0.036 Uiso 1 1 calc R
C36 C 0.4143(12) 0.7712(9) 0.8342(7) 0.027(3) Uani 1 1 d U
H36 H 0.4705 0.8309 0.8356 0.033 Uiso 1 1 calc R
C41 C 0.3249(11) 0.7754(7) 0.5969(7) 0.016(2) Uani 1 1 d U
C42 C 0.2104(11) 0.8026(8) 0.6325(8) 0.023(3) Uani 1 1 d U
H42 H 0.2054 0.7980 0.6920 0.028 Uiso 1 1 calc R
C43 C 0.1054(12) 0.8358(9) 0.5821(8) 0.030(3) Uani 1 1 d U
H43 H 0.0288 0.8556 0.6071 0.035 Uiso 1 1 calc R
C44 C 0.1110(12) 0.8405(9) 0.4947(8) 0.030(3) Uani 1 1 d U
H44 H 0.0378 0.8621 0.4590 0.036 Uiso 1 1 calc R
C45 C 0.2237(12) 0.8136(8) 0.4607(8) 0.027(3) Uani 1 1 d U
H45 H 0.2281 0.8171 0.4009 0.033 Uiso 1 1 calc R
C46 C 0.3301(12) 0.7818(8) 0.5105(7) 0.022(3) Uani 1 1 d U
H46 H 0.4075 0.7640 0.4854 0.026 Uiso 1 1 calc R
C97 C 0.3045(13) 0.1720(9) 0.5911(8) 0.029(3) Uani 1 1 d U
H97 H 0.2276 0.1586 0.6249 0.035 Uiso 1 1 calc R
C98 C 0.3060(13) 0.1099(9) 0.9024(9) 0.034(3) Uani 1 1 d U
H98 H 0.2345 0.1101 0.8515 0.041 Uiso 1 1 calc R
C99 C -0.0647(12) 0.2646(8) 0.8859(8) 0.029(3) Uani 1 1 d U
H99 H -0.0097 0.2462 0.8389 0.034 Uiso 1 1 calc R
Cl1 Cl 0.0859(3) 0.1548(2) 0.7306(2) 0.0304(7) Uani 1 1 d .
Cl2 Cl 0.2564(3) 0.2499(2) 0.5124(2) 0.0371(8) Uani 1 1 d .
Cl3 Cl 0.3447(4) 0.0607(2) 0.5402(2) 0.0465(10) Uani 1 1 d .
Cl4 Cl 0.4483(3) 0.2313(2) 0.6622(2) 0.0377(8) Uani 1 1 d .
Cl5 Cl 0.3325(4) 0.2279(3) 0.9598(3) 0.0542(11) Uani 1 1 d .
Cl6 Cl 0.2488(4) 0.0230(3) 0.9697(3) 0.0521(10) Uani 1 1 d .
Cl7 Cl 0.4544(4) 0.0783(3) 0.8650(3) 0.0647(12) Uani 1 1 d .
Cl8 Cl -0.0413(4) 0.1821(3) 0.9643(3) 0.0535(11) Uani 1 1 d .
Cl9 Cl -0.0065(4) 0.3848(3) 0.9310(2) 0.0465(9) Uani 1 1 d .
Cl10 Cl -0.2342(3) 0.2556(2) 0.8407(2) 0.0431(9) Uani 1 1 d .

loop_
_atom_site_aniso_label
_atom_site_aniso_U_11
_atom_site_aniso_U_22
_atom_site_aniso_U_33
_atom_site_aniso_U_23
_atom_site_aniso_U_13
_atom_site_aniso_U_12
Au 0.0259(3) 0.0083(2) 0.0249(3) 0.00516(17) 0.00519(19) 0.00066(17)
Se 0.0230(7) 0.0110(6) 0.0260(7) 0.0027(5) 0.0026(5) 0.0030(5)
P1 0.0182(16) 0.0113(15) 0.0210(17) 0.0053(12) 0.0072(13) 0.0021(12)
P2 0.0179(16) 0.0069(14) 0.0201(16) 0.0025(12) 0.0018(13) -0.0007(11)
C1 0.030(6) 0.018(5) 0.030(6) 0.002(5) 0.007(5) -0.003(5)
C2 0.031(6) 0.012(5) 0.022(6) 0.000(4) 0.002(5) 0.002(5)
C3 0.020(5) 0.021(6) 0.028(6) 0.007(5) 0.000(5) -0.004(5)
C4 0.029(6) 0.011(5) 0.042(7) 0.007(5) 0.006(5) 0.002(5)
C5 0.026(6) 0.021(6) 0.028(6) 0.001(5) 0.004(5) -0.001(5)
C6 0.028(6) 0.013(5) 0.036(6) 0.002(5) 0.004(5) -0.003(5)
C7 0.028(6) 0.011(5) 0.045(7) 0.010(5) 0.008(5) 0.002(5)
C8 0.027(6) 0.017(5) 0.028(6) 0.006(5) 0.008(5) 0.007(5)
C9 0.028(6) 0.009(5) 0.031(6) 0.004(4) 0.006(5) -0.002(4)
C10 0.020(5) 0.011(5) 0.022(6) 0.000(4) 0.000(4) 0.001(4)
C11 0.019(5) 0.017(5) 0.026(6) 0.001(5) 0.001(5) 0.000(4)
C12 0.029(6) 0.016(5) 0.037(6) 0.008(5) 0.008(5) 0.005(5)
C13 0.038(6) 0.023(6) 0.028(6) -0.001(5) 0.001(5) -0.007(5)
C14 0.020(6) 0.024(6) 0.031(6) -0.002(5) -0.001(5) 0.000(5)
C15 0.030(6) 0.026(6) 0.030(6) 0.002(5) 0.001(5) 0.010(5)
C16 0.028(6) 0.020(5) 0.026(6) 0.011(5) -0.002(5) 0.003(5)
C21 0.032(6) 0.013(5) 0.025(6) 0.003(5) 0.004(5) 0.005(5)
C22 0.028(6) 0.028(6) 0.028(6) 0.005(5) 0.005(5) -0.003(5)
C23 0.038(6) 0.030(6) 0.029(6) 0.005(5) 0.015(5) 0.010(5)
C24 0.033(6) 0.017(5) 0.021(6) 0.006(5) 0.011(5) 0.004(5)
C25 0.020(5) 0.010(5) 0.024(6) 0.005(4) 0.014(5) -0.002(4)
C26 0.026(6) 0.015(5) 0.027(6) 0.004(5) 0.003(5) 0.004(5)
C31 0.024(6) 0.011(5) 0.027(6) 0.009(4) 0.002(5) 0.005(4)
C32 0.030(6) 0.024(6) 0.029(6) 0.008(5) 0.009(5) -0.002(5)
C33 0.040(7) 0.043(7) 0.031(6) 0.020(6) 0.006(5) 0.007(6)
C34 0.033(6) 0.036(6) 0.032(6) 0.015(5) 0.009(5) 0.004(5)
C35 0.044(7) 0.026(6) 0.020(6) 0.004(5) -0.002(5) 0.013(5)
C36 0.034(6) 0.025(6) 0.021(6) 0.001(5) 0.000(5) 0.008(5)
C41 0.021(5) 0.007(5) 0.019(5) 0.007(4) -0.003(4) 0.003(4)
C42 0.023(6) 0.022(6) 0.026(6) 0.009(5) 0.006(5) 0.001(5)
C43 0.025(6) 0.027(6) 0.037(6) 0.009(5) 0.002(5) 0.000(5)
C44 0.021(6) 0.023(6) 0.041(7) 0.013(5) -0.011(5) -0.005(5)
C45 0.031(6) 0.021(6) 0.029(6) 0.007(5) -0.002(5) -0.001(5)
C46 0.031(6) 0.008(5) 0.025(6) -0.004(4) 0.005(5) 0.003(4)
C97 0.036(6) 0.025(6) 0.026(6) 0.011(5) 0.004(5) -0.004(5)
C98 0.041(6) 0.023(6) 0.037(7) 0.000(5) 0.000(5) 0.006(5)
C99 0.038(6) 0.017(6) 0.031(6) 0.003(5) 0.009(5) 0.000(5)
Cl1 0.0364(18) 0.0228(16) 0.0345(19) 0.0097(14) 0.0087(15) 0.0027(13)
Cl2 0.042(2) 0.0263(18) 0.050(2) 0.0216(16) 0.0147(17) 0.0106(15)
Cl3 0.072(3) 0.0174(17) 0.049(2) 0.0022(16) 0.0061(19) 0.0044(17)
Cl4 0.045(2) 0.0274(18) 0.040(2) 0.0030(15) 0.0045(16) 0.0025(15)
Cl5 0.056(2) 0.027(2) 0.074(3) -0.0040(19) 0.000(2) -0.0058(17)
Cl6 0.055(2) 0.032(2) 0.071(3) 0.0238(19) 0.005(2) -0.0007(17)
Cl7 0.067(3) 0.059(3) 0.077(3) 0.015(2) 0.025(2) 0.025(2)
Cl8 0.066(3) 0.054(2) 0.053(2) 0.033(2) 0.021(2) 0.026(2)
Cl9 0.050(2) 0.035(2) 0.051(2) -0.0045(17) 0.0103(18) -0.0073(17)
Cl10 0.038(2) 0.0234(18) 0.065(3) 0.0010(17) -0.0011(18) 0.0056(15)

loop_
_atom_type_symbol
_atom_type_description
_atom_type_scat_dispersion_real
_atom_type_scat_dispersion_imag
_atom_type_scat_source
C C 0.0033 0.0016 'International Tables Vol C Tables 4.2.6.8 and 6.1.1.4'
H H 0.0000 0.0000 'International Tables Vol C Tables 4.2.6.8 and 6.1.1.4'
P P 0.1023 0.0942 'International Tables Vol C Tables 4.2.6.8 and 6.1.1.4'
Cl Cl 0.1484 0.1585 'International Tables Vol C Tables 4.2.6.8 and 6.1.1.4'
Se Se -0.0929 2.2259 'International Tables Vol C Tables 4.2.6.8 and 6.1.1.4'
Au Au -2.0133 8.8022 'International Tables Vol C Tables 4.2.6.8 and 6.1.1.4'

loop_
_geom_angle_atom_site_label_1
_geom_angle_atom_site_label_2
_geom_angle_atom_site_label_3
_geom_angle
_geom_angle_site_symmetry_3
P1 Au P2 87.64(10) .
P1 Au Se 171.86(7) .
P2 Au Se 98.91(8) .
P1 Au Se 92.29(8) 2_666
P2 Au Se 179.21(8) 2_666
Se Au Se 81.08(5) 2_666
Au Se Au 98.92(5) 2_666
C11 P1 C1 104.9(5) .
C11 P1 C21 105.4(5) .
C1 P1 C21 111.1(5) .
C11 P1 Au 110.3(4) .
C1 P1 Au 116.6(4) .
C21 P1 Au 108.0(4) .
C9 P2 C41 107.3(5) .
C9 P2 C31 107.1(5) .
C41 P2 C31 105.5(5) .
C9 P2 Au 110.8(4) .
C41 P2 Au 113.5(4) .
C31 P2 Au 112.2(4) .
C2 C1 C10 118.5(10) .
C2 C1 P1 115.1(9) .
C10 C1 P1 126.0(9) .
C1 C2 C3 123.9(11) .
C4 C3 C2 118.0(11) .
C3 C4 C5 121.5(11) .
C4 C5 C6 118.4(11) .
C4 C5 C10 122.6(11) .
C6 C5 C10 119.0(11) .
C7 C6 C5 121.7(11) .
C6 C7 C8 119.5(11) .
C9 C8 C7 122.6(11) .
C8 C9 C10 118.7(10) .
C8 C9 P2 114.8(9) .
C10 C9 P2 126.4(8) .
C5 C10 C9 118.3(10) .
C5 C10 C1 115.3(10) .
C9 C10 C1 126.4(10) .
C12 C11 C16 116.8(10) .
C12 C11 P1 119.4(9) .
C16 C11 P1 123.7(9) .
C13 C12 C11 121.8(11) .
C14 C13 C12 119.7(12) .
C15 C14 C13 120.1(11) .
C14 C15 C16 120.8(12) .
C15 C16 C11 120.8(11) .
C26 C21 C22 120.6(11) .
C26 C21 P1 118.2(9) .
C22 C21 P1 121.1(9) .
C21 C22 C23 118.4(12) .
C24 C23 C22 121.7(12) .
C23 C24 C25 119.9(11) .
C24 C25 C26 120.6(10) .
C21 C26 C25 118.8(11) .
C36 C31 C32 120.5(11) .
C36 C31 P2 121.8(9) .
C32 C31 P2 117.4(9) .
C33 C32 C31 120.2(12) .
C32 C33 C34 119.2(13) .
C33 C34 C35 121.8(12) .
C36 C35 C34 118.5(12) .
C31 C36 C35 119.7(12) .
C46 C41 C42 119.0(10) .
C46 C41 P2 120.4(8) .
C42 C41 P2 120.6(8) .
C43 C42 C41 120.5(11) .
C42 C43 C44 119.9(12) .
C45 C44 C43 118.9(11) .
C46 C45 C44 121.7(12) .
C45 C46 C41 119.9(11) .
Cl3 C97 Cl2 109.6(7) .
Cl3 C97 Cl4 110.1(7) .
Cl2 C97 Cl4 108.9(6) .
Cl7 C98 Cl5 110.4(7) .
Cl7 C98 Cl6 110.4(7) .
Cl5 C98 Cl6 109.9(7) .
Cl10 C99 Cl9 111.2(7) .
Cl10 C99 Cl8 110.5(7) .
Cl9 C99 Cl8 110.6(7) .

loop_
_geom_bond_atom_site_label_1
_geom_bond_atom_site_label_2
_geom_bond_distance
_geom_bond_site_symmetry_2
Au P1 2.323(3) .
Au P2 2.341(3) .
Au Se 2.4432(15) .
Au Se 2.4511(13) 2_666
Se Au 2.4510(13) 2_666
P1 C11 1.784(11) .
P1 C1 1.789(12) .
P1 C21 1.820(12) .
P2 C9 1.805(11) .
P2 C41 1.818(10) .
P2 C31 1.828(12) .
C1 C2 1.360(16) .
C1 C10 1.478(15) .
C2 C3 1.416(15) .
C3 C4 1.353(15) .
C4 C5 1.383(16) .
C5 C6 1.428(16) .
C5 C10 1.428(15) .
C6 C7 1.350(16) .
C7 C8 1.394(16) .
C8 C9 1.388(15) .
C9 C10 1.441(15) .
C11 C12 1.409(16) .
C11 C16 1.413(15) .
C12 C13 1.380(16) .
C13 C14 1.380(17) .
C14 C15 1.377(17) .
C15 C16 1.378(16) .
C21 C26 1.370(16) .
C21 C22 1.388(16) .
C22 C23 1.395(16) .
C23 C24 1.344(16) .
C24 C25 1.359(15) .
C25 C26 1.410(15) .
C31 C36 1.363(15) .
C31 C32 1.405(16) .
C32 C33 1.359(16) .
C33 C34 1.363(17) .
C34 C35 1.400(17) .
C35 C36 1.385(16) .
C41 C46 1.372(15) .
C41 C42 1.397(15) .
C42 C43 1.369(16) .
C43 C44 1.386(17) .
C44 C45 1.369(17) .
C45 C46 1.366(16) .
C97 Cl3 1.758(13) .
C97 Cl2 1.762(12) .
C97 Cl4 1.780(12) .
C98 Cl7 1.734(13) .
C98 Cl5 1.758(12) .
C98 Cl6 1.776(14) .
C99 Cl10 1.737(12) .
C99 Cl9 1.750(12) .
C99 Cl8 1.762(12) .

loop_
_geom_torsion_atom_site_label_1
_geom_torsion_atom_site_label_2
_geom_torsion_atom_site_label_3
_geom_torsion_atom_site_label_4
_geom_torsion
_geom_torsion_site_symmetry_1
_geom_torsion_site_symmetry_4
P1 Au Se Au -35.9(6) . 2_666
P2 Au Se Au -179.20(8) . 2_666
Se Au Se Au 0.0 2_666 2_666
P2 Au P1 C11 -160.7(4) . .
Se Au P1 C11 55.5(7) . .
Se Au P1 C11 20.1(4) 2_666 .
P2 Au P1 C1 -41.2(4) . .
Se Au P1 C1 175.0(6) . .
Se Au P1 C1 139.6(4) 2_666 .
P2 Au P1 C21 84.6(4) . .
Se Au P1 C21 -59.3(7) . .
Se Au P1 C21 -94.6(4) 2_666 .
P1 Au P2 C9 50.6(4) . .
Se Au P2 C9 -134.3(4) . .
Se Au P2 C9 136(6) 2_666 .
P1 Au P2 C41 171.4(4) . .
Se Au P2 C41 -13.5(4) . .
Se Au P2 C41 -103(6) 2_666 .
P1 Au P2 C31 -69.1(4) . .
Se Au P2 C31 106.1(4) . .
Se Au P2 C31 16(6) 2_666 .
C11 P1 C1 C2 -34.1(11) . .
C21 P1 C1 C2 79.3(10) . .
Au P1 C1 C2 -156.5(8) . .
C11 P1 C1 C10 139.1(10) . .
C21 P1 C1 C10 -107.5(11) . .
Au P1 C1 C10 16.7(12) . .
C10 C1 C2 C3 -1.5(18) . .
P1 C1 C2 C3 172.2(9) . .
C1 C2 C3 C4 -2.6(18) . .
C2 C3 C4 C5 3.6(18) . .
C3 C4 C5 C6 179.3(12) . .
C3 C4 C5 C10 -0.4(19) . .
C4 C5 C6 C7 -177.4(12) . .
C10 C5 C6 C7 2.4(18) . .
C5 C6 C7 C8 -0.4(19) . .
C6 C7 C8 C9 -0.6(19) . .
C7 C8 C9 C10 -0.4(18) . .
C7 C8 C9 P2 177.9(9) . .
C41 P2 C9 C8 13.9(11) . .
C31 P2 C9 C8 -98.9(10) . .
Au P2 C9 C8 138.4(8) . .
C41 P2 C9 C10 -168.0(10) . .
C31 P2 C9 C10 79.2(11) . .
Au P2 C9 C10 -43.5(11) . .
C4 C5 C10 C9 176.5(11) . .
C6 C5 C10 C9 -3.3(17) . .
C4 C5 C10 C1 -3.6(17) . .
C6 C5 C10 C1 176.6(11) . .
C8 C9 C10 C5 2.3(17) . .
P2 C9 C10 C5 -175.7(9) . .
C8 C9 C10 C1 -177.5(11) . .
P2 C9 C10 C1 4.4(18) . .
C2 C1 C10 C5 4.5(16) . .
P1 C1 C10 C5 -168.5(9) . .
C2 C1 C10 C9 -175.7(11) . .
P1 C1 C10 C9 11.4(18) . .
C1 P1 C11 C12 -49.8(11) . .
C21 P1 C11 C12 -167.2(9) . .
Au P1 C11 C12 76.5(10) . .
C1 P1 C11 C16 135.3(10) . .
C21 P1 C11 C16 18.0(11) . .
Au P1 C11 C16 -98.4(10) . .
C16 C11 C12 C13 0.1(17) . .
P1 C11 C12 C13 -175.1(9) . .
C11 C12 C13 C14 -0.7(19) . .
C12 C13 C14 C15 -0.4(18) . .
C13 C14 C15 C16 2.2(18) . .
C14 C15 C16 C11 -2.9(18) . .
C12 C11 C16 C15 1.7(17) . .
P1 C11 C16 C15 176.7(9) . .
C11 P1 C21 C26 -88.7(10) . .
C1 P1 C21 C26 158.2(9) . .
Au P1 C21 C26 29.2(10) . .
C11 P1 C21 C22 88.7(10) . .
C1 P1 C21 C22 -24.4(11) . .
Au P1 C21 C22 -153.4(9) . .
C26 C21 C22 C23 0.0(17) . .
P1 C21 C22 C23 -177.3(9) . .
C21 C22 C23 C24 0.6(18) . .
C22 C23 C24 C25 -0.8(18) . .
C23 C24 C25 C26 0.4(17) . .
C22 C21 C26 C25 -0.3(17) . .
P1 C21 C26 C25 177.1(8) . .
C24 C25 C26 C21 0.1(16) . .
C9 P2 C31 C36 20.6(11) . .
C41 P2 C31 C36 -93.5(10) . .
Au P2 C31 C36 142.4(9) . .
C9 P2 C31 C32 -165.7(9) . .
C41 P2 C31 C32 80.3(10) . .
Au P2 C31 C32 -43.9(10) . .
C36 C31 C32 C33 1.9(18) . .
P2 C31 C32 C33 -171.9(9) . .
C31 C32 C33 C34 -1.1(19) . .
C32 C33 C34 C35 -0.7(19) . .
C33 C34 C35 C36 1.6(19) . .
C32 C31 C36 C35 -1.0(17) . .
P2 C31 C36 C35 172.6(9) . .
C34 C35 C36 C31 -0.8(17) . .
C9 P2 C41 C46 80.6(10) . .
C31 P2 C41 C46 -165.5(9) . .
Au P2 C41 C46 -42.2(10) . .
C9 P2 C41 C42 -100.5(10) . .
C31 P2 C41 C42 13.5(10) . .
Au P2 C41 C42 136.8(8) . .
C46 C41 C42 C43 -0.5(17) . .
P2 C41 C42 C43 -179.5(9) . .
C41 C42 C43 C44 1.5(18) . .
C42 C43 C44 C45 -1.4(18) . .
C43 C44 C45 C46 0.4(18) . .
C44 C45 C46 C41 0.5(18) . .
C42 C41 C46 C45 -0.5(17) . .
P2 C41 C46 C45 178.5(9) . .
